data_7156679
loop_
_publ_author_name
'Yan, Xuebin'
'Shao, Pei'
'Song, Xixi'
'Zhang, Chaofei'
'Lu, Chang'
'Liu, Songtao'
'Li, Yanli'

_publ_section_title
;
 Chemoselective syntheses of spirodihydrofuryl and spirocyclopropyl
 barbiturates via cascade reactions of barbiturate-based olefins and
 acetylacetone.
;
_journal_issue 10
_journal_name_full 'Organic &amp; biomolecular chemistry'
_journal_page_first 2684
_journal_page_last 2690
_journal_paper_doi 10.1039/c9ob00004f
_journal_volume 17
_journal_year 2019
_chemical_formula_moiety 'C18 H17 Cl N2 O5'
_chemical_formula_sum 'C18 H17 Cl N2 O5'
_chemical_formula_weight 376.78
_space_group_crystal_system monoclinic
_space_group_IT_number 14
_space_group_name_Hall '-P 2yn'
_space_group_name_H-M_alt 'P 1 21/n 1'
_symmetry_space_group_name_Hall '-P 2yn'
_symmetry_space_group_name_H-M 'P 1 21/n 1'
_atom_sites_solution_hydrogens geom
_atom_sites_solution_primary direct
_audit_creation_date 2018-12-03
_audit_creation_method
;
Olex2 1.2
(compiled 2018.05.29 svn.r3508 for OlexSys, GUI svn.r5506)
;
_cell_angle_alpha 90
_cell_angle_beta 91.839(3)
_cell_angle_gamma 90
_cell_formula_units_Z 4
_cell_length_a 9.7345(3)
_cell_length_b 14.0642(4)
_cell_length_c 13.0475(4)
_cell_measurement_reflns_used 4199
_cell_measurement_temperature 293(2)
_cell_measurement_theta_max 70.7240
_cell_measurement_theta_min 4.5410
_cell_volume 1785.39(9)
_computing_cell_refinement
;
CrysAlisPro, Agilent Technologies,
Version 1.171.37.35 (release 13-08-2014 CrysAlis171 .NET)
(compiled Aug 13 2014,18:06:01)
;
_computing_data_collection
;
CrysAlisPro, Agilent Technologies,
Version 1.171.37.35 (release 13-08-2014 CrysAlis171 .NET)
(compiled Aug 13 2014,18:06:01)
;
_computing_data_reduction
;
CrysAlisPro, Agilent Technologies,
Version 1.171.37.35 (release 13-08-2014 CrysAlis171 .NET)
(compiled Aug 13 2014,18:06:01)
;
_computing_molecular_graphics 'Olex2 (Dolomanov et al., 2009)'
_computing_publication_material 'Olex2 (Dolomanov et al., 2009)'
_computing_structure_refinement 'ShelXL (Sheldrick, 2015)'
_computing_structure_solution 'ShelXS (Sheldrick, 2008)'
_diffrn_ambient_temperature 293(2)
_diffrn_detector 'CCD plate'
_diffrn_detector_area_resol_mean 16.2312
_diffrn_detector_type Eos
_diffrn_measured_fraction_theta_full 1.000
_diffrn_measured_fraction_theta_max 1.000
_diffrn_measurement_details
;
#__ type_ start__ end____ width___ exp.time_
  1 omega  -62.00   20.00   1.0000    1.0000
omega____ theta____ kappa____ phi______ frames
    -      -33.5000   77.0000 -150.0000 82

#__ type_ start__ end____ width___ exp.time_
  2 omega   12.00   37.00   1.0000    1.0000
omega____ theta____ kappa____ phi______ frames
    -      -33.5000   37.0000  -90.0000 25

#__ type_ start__ end____ width___ exp.time_
  3 omega  -65.00  -15.00   1.0000    1.0000
omega____ theta____ kappa____ phi______ frames
    -      -33.5000  -57.0000   30.0000 50

#__ type_ start__ end____ width___ exp.time_
  4 omega  -38.00   -3.00   1.0000    1.0000
omega____ theta____ kappa____ phi______ frames
    -      -33.5000   57.0000  120.0000 35

#__ type_ start__ end____ width___ exp.time_
  5 omega  -35.00    4.00   1.0000    1.0000
omega____ theta____ kappa____ phi______ frames
    -      -33.5000   37.0000  -90.0000 39

#__ type_ start__ end____ width___ exp.time_
  6 omega   41.00   66.00   1.0000    1.0000
omega____ theta____ kappa____ phi______ frames
    -       36.4734  -99.0000  -30.0000 25

#__ type_ start__ end____ width___ exp.time_
  7 omega   38.00  105.00   1.0000    1.0000
omega____ theta____ kappa____ phi______ frames
    -       36.4734   57.0000 -150.0000 67

#__ type_ start__ end____ width___ exp.time_
  8 omega   30.00   55.00   1.0000    1.0000
omega____ theta____ kappa____ phi______ frames
    -       36.4734  -57.0000   60.0000 25

#__ type_ start__ end____ width___ exp.time_
  9 omega  -31.00    2.00   1.0000    1.0000
omega____ theta____ kappa____ phi______ frames
    -       36.4734  -57.0000   60.0000 33

#__ type_ start__ end____ width___ exp.time_
 10 omega   14.00   87.00   1.0000    1.0000
omega____ theta____ kappa____ phi______ frames
    -       36.4734   77.0000  -30.0000 73

#__ type_ start__ end____ width___ exp.time_
 11 omega  -18.00   50.00   1.0000    1.0000
omega____ theta____ kappa____ phi______ frames
    -       36.4734  -37.0000 -150.0000 68

#__ type_ start__ end____ width___ exp.time_
 12 omega   60.00   86.00   1.0000    1.0000
omega____ theta____ kappa____ phi______ frames
    -       36.4734  178.0000 -120.0000 26

#__ type_ start__ end____ width___ exp.time_
 13 omega   70.00  109.00   1.0000    1.0000
omega____ theta____ kappa____ phi______ frames
    -       36.4734  178.0000 -150.0000 39

#__ type_ start__ end____ width___ exp.time_
 14 omega   -4.00   74.00   1.0000    1.0000
omega____ theta____ kappa____ phi______ frames
    -       36.4734  -99.0000   60.0000 78

#__ type_ start__ end____ width___ exp.time_
 15 omega   68.00   98.00   1.0000    1.0000
omega____ theta____ kappa____ phi______ frames
    -       36.4734  178.0000   30.0000 30

#__ type_ start__ end____ width___ exp.time_
 16 omega   16.00  104.00   1.0000    1.0000
omega____ theta____ kappa____ phi______ frames
    -       36.4734   19.0000 -150.0000 88

#__ type_ start__ end____ width___ exp.time_
 17 omega    2.00   31.00   1.0000    1.0000
omega____ theta____ kappa____ phi______ frames
    -       36.4734  -99.0000  -30.0000 29

#__ type_ start__ end____ width___ exp.time_
 18 omega   40.00   71.00   1.0000    1.0000
omega____ theta____ kappa____ phi______ frames
    -       36.4734 -107.0000 -139.0000 31

#__ type_ start__ end____ width___ exp.time_
 19 omega   47.00   91.00   1.0000    2.0000
omega____ theta____ kappa____ phi______ frames
    -      108.0000  -30.0000    0.0000 44

#__ type_ start__ end____ width___ exp.time_
 20 omega  146.00  177.00   1.0000    2.0000
omega____ theta____ kappa____ phi______ frames
    -      108.0000   45.0000    0.0000 31

#__ type_ start__ end____ width___ exp.time_
 21 omega   96.00  135.00   1.0000    2.0000
omega____ theta____ kappa____ phi______ frames
    -      108.0000   45.0000    0.0000 39

#__ type_ start__ end____ width___ exp.time_
 22 omega   51.00  107.00   1.0000    2.0000
omega____ theta____ kappa____ phi______ frames
    -      108.0000  -94.0000  -30.0000 56

#__ type_ start__ end____ width___ exp.time_
 23 omega  137.00  162.00   1.0000    2.0000
omega____ theta____ kappa____ phi______ frames
    -      108.0000   61.0000   60.0000 25

#__ type_ start__ end____ width___ exp.time_
 24 omega  102.00  177.00   1.0000    2.0000
omega____ theta____ kappa____ phi______ frames
    -      108.0000   45.0000   30.0000 75

#__ type_ start__ end____ width___ exp.time_
 25 omega   38.00   92.00   1.0000    2.0000
omega____ theta____ kappa____ phi______ frames
    -      108.0000  -45.0000  -60.0000 54

#__ type_ start__ end____ width___ exp.time_
 26 omega   88.00  117.00   1.0000    2.0000
omega____ theta____ kappa____ phi______ frames
    -      108.0000   61.0000   60.0000 29

#__ type_ start__ end____ width___ exp.time_
 27 omega   39.00  115.00   1.0000    2.0000
omega____ theta____ kappa____ phi______ frames
    -      108.0000 -111.0000 -180.0000 76

#__ type_ start__ end____ width___ exp.time_
 28 omega   94.00  173.00   1.0000    2.0000
omega____ theta____ kappa____ phi______ frames
    -      108.0000   61.0000  -60.0000 79

#__ type_ start__ end____ width___ exp.time_
 29 omega   57.00  145.00   1.0000    2.0000
omega____ theta____ kappa____ phi______ frames
    -      108.0000  178.0000 -150.0000 88

#__ type_ start__ end____ width___ exp.time_
 30 omega   79.00  105.00   1.0000    2.0000
omega____ theta____ kappa____ phi______ frames
    -      108.0000   77.0000  -90.0000 26

#__ type_ start__ end____ width___ exp.time_
 31 omega   42.00   86.00   1.0000    2.0000
omega____ theta____ kappa____ phi______ frames
    -      108.0000  -30.0000 -120.0000 44

#__ type_ start__ end____ width___ exp.time_
 32 omega   94.00  134.00   1.0000    2.0000
omega____ theta____ kappa____ phi______ frames
    -      108.0000   61.0000   90.0000 40

#__ type_ start__ end____ width___ exp.time_
 33 omega  136.00  162.00   1.0000    2.0000
omega____ theta____ kappa____ phi______ frames
    -      108.0000   77.0000  -90.0000 26

#__ type_ start__ end____ width___ exp.time_
 34 omega   38.00  109.00   1.0000    2.0000
omega____ theta____ kappa____ phi______ frames
    -      108.0000  -94.0000 -120.0000 71

#__ type_ start__ end____ width___ exp.time_
 35 omega   46.00   99.00   1.0000    2.0000
omega____ theta____ kappa____ phi______ frames
    -      108.0000  -45.0000 -150.0000 53

#__ type_ start__ end____ width___ exp.time_
 36 omega  115.00  170.00   1.0000    2.0000
omega____ theta____ kappa____ phi______ frames
    -      108.0000  107.0000  -41.0000 55
;
_diffrn_measurement_device 'four-circle diffractometer'
_diffrn_measurement_device_type 'Xcalibur, Eos, Gemini'
_diffrn_measurement_method '\w scans'
_diffrn_orient_matrix_UB_11 0.1008519000
_diffrn_orient_matrix_UB_12 -0.0004208000
_diffrn_orient_matrix_UB_13 -0.0886188000
_diffrn_orient_matrix_UB_21 0.0289946000
_diffrn_orient_matrix_UB_22 -0.1063300000
_diffrn_orient_matrix_UB_23 0.0192004000
_diffrn_orient_matrix_UB_31 -0.1185555000
_diffrn_orient_matrix_UB_32 -0.0264404000
_diffrn_orient_matrix_UB_33 -0.0756813000
_diffrn_radiation_monochromator graphite
_diffrn_radiation_probe x-ray
_diffrn_radiation_type CuK\a
_diffrn_radiation_wavelength 1.54184
_diffrn_reflns_av_R_equivalents 0.0334
_diffrn_reflns_av_unetI/netI 0.0271
_diffrn_reflns_Laue_measured_fraction_full 1.000
_diffrn_reflns_Laue_measured_fraction_max 1.000
_diffrn_reflns_limit_h_max 7
_diffrn_reflns_limit_h_min -11
_diffrn_reflns_limit_k_max 16
_diffrn_reflns_limit_k_min -16
_diffrn_reflns_limit_l_max 15
_diffrn_reflns_limit_l_min -15
_diffrn_reflns_number 12681
_diffrn_reflns_point_group_measured_fraction_full 1.000
_diffrn_reflns_point_group_measured_fraction_max 1.000
_diffrn_reflns_theta_full 67.065
_diffrn_reflns_theta_max 67.065
_diffrn_reflns_theta_min 4.624
_diffrn_source 'Enhance (Cu) X-ray Source'
_exptl_absorpt_coefficient_mu 2.181
_exptl_absorpt_correction_T_max 1.00000
_exptl_absorpt_correction_T_min 0.80793
_exptl_absorpt_correction_type multi-scan
_exptl_absorpt_process_details
;
CrysAlisPro, Agilent Technologies,
Version 1.171.37.35 (release 13-08-2014 CrysAlis171 .NET)
(compiled Aug 13 2014,18:06:01)
Empirical absorption correction using spherical harmonics,
 implemented in SCALE3 ABSPACK scaling algorithm.
;
_exptl_crystal_colour colourless
_exptl_crystal_colour_primary colourless
_exptl_crystal_density_diffrn 1.402
_exptl_crystal_description needle
_exptl_crystal_F_000 784
_exptl_crystal_size_max 0.19
_exptl_crystal_size_mid 0.14
_exptl_crystal_size_min 0.1
_refine_diff_density_max 0.345
_refine_diff_density_min -0.433
_refine_diff_density_rms 0.049
_refine_ls_extinction_coef 0.0069(6)
_refine_ls_extinction_expression Fc^*^=kFc[1+0.001xFc^2^\l^3^/sin(2\q)]^-1/4^
_refine_ls_extinction_method 'SHELXL-2014/7 (Sheldrick 2014'
_refine_ls_goodness_of_fit_ref 1.026
_refine_ls_hydrogen_treatment constr
_refine_ls_matrix_type full
_refine_ls_number_parameters 240
_refine_ls_number_reflns 3190
_refine_ls_number_restraints 0
_refine_ls_restrained_S_all 1.026
_refine_ls_R_factor_all 0.0587
_refine_ls_R_factor_gt 0.0484
_refine_ls_shift/su_max 0.000
_refine_ls_shift/su_mean 0.000
_refine_ls_structure_factor_coef Fsqd
_refine_ls_weighting_details 'w=1/[\s^2^(Fo^2^)+(0.0846P)^2^+0.6545P] where P=(Fo^2^+2Fc^2^)/3'
_refine_ls_weighting_scheme calc
_refine_ls_wR_factor_gt 0.1375
_refine_ls_wR_factor_ref 0.1493
_reflns_Friedel_coverage 0.000
_reflns_number_gt 2630
_reflns_number_total 3190
_reflns_threshold_expression 'I > 2\s(I)'
_cod_data_source_file c9ob00004f3.cif
_cod_data_source_block 201811442
_cod_depositor_comments 'Adding full bibliography for 7156679.cif.'
_cod_original_cell_volume 1785.39(10)
_cod_database_code 7156679
_shelx_shelxl_version_number 2014/7
_chemical_oxdiff_formula C15H15O3N2Cl1
_shelx_space_group_comment
;
The symmetry employed for this shelxl refinement is uniquely defined
by the following loop, which should always be used as a source of
symmetry information in preference to the above space-group names.
They are only intended as comments.
;
_shelx_estimated_absorpt_t_max 0.811
_shelx_estimated_absorpt_t_min 0.682
_reflns_odcompleteness_completeness 99.94
_reflns_odcompleteness_iscentric 1
_reflns_odcompleteness_theta 66.97
_olex2_refinement_description
;
1. Fixed Uiso
 At 1.2 times of:
  All C(H) groups
 At 1.5 times of:
  All C(H,H,H) groups
2.a Ternary CH refined with riding coordinates:
 C6(H6)
2.b Aromatic/amide H refined with riding coordinates:
 C8(H8), C9(H9), C11(H11), C12(H12)
2.c Idealised Me refined as rotating group:
 C14(H14A,H14B,H14C), C16(H16A,H16B,H16C), C17(H17A,H17B,H17C), C18(H18A,H18B,
 H18C)
;
_olex2_submission_special_instructions 'No special instructions were received'

loop_
_space_group_symop_operation_xyz
'x, y, z'
'-x+1/2, y+1/2, -z+1/2'
'-x, -y, -z'
'x-1/2, -y-1/2, z-1/2'

loop_
_atom_site_label
_atom_site_type_symbol
_atom_site_fract_x
_atom_site_fract_y
_atom_site_fract_z
_atom_site_U_iso_or_equiv
_atom_site_adp_type
_atom_site_occupancy
_atom_site_site_symmetry_order
_atom_site_calc_flag
_atom_site_refinement_flags_posn
C1 C 0.6278(2) 0.61890(17) 0.64334(17) 0.0450(5) Uani 1 1 d .
C2 C 0.8357(2) 0.70975(15) 0.68998(16) 0.0388(5) Uani 1 1 d .
C3 C 0.8484(2) 0.53576(15) 0.63419(15) 0.0391(5) Uani 1 1 d .
C4 C 0.9181(2) 0.62546(14) 0.66486(16) 0.0378(5) Uani 1 1 d .
C5 C 1.0626(2) 0.61881(15) 0.71529(17) 0.0406(5) Uani 1 1 d .
C6 C 1.0525(2) 0.64493(15) 0.60548(16) 0.0393(5) Uani 1 1 d .
H6 H 1.0759 0.5915 0.5611 0.047 Uiso 1 1 calc R
C7 C 1.0759(2) 0.73874(15) 0.55449(16) 0.0396(5) Uani 1 1 d .
C8 C 1.1896(3) 0.79507(19) 0.57611(19) 0.0530(6) Uani 1 1 d .
H8 H 1.2524 0.7773 0.6278 0.064 Uiso 1 1 calc R
C9 C 1.2104(3) 0.87774(19) 0.5213(2) 0.0592(7) Uani 1 1 d .
H9 H 1.2864 0.9158 0.5365 0.071 Uiso 1 1 calc R
C10 C 1.1181(3) 0.90326(17) 0.44429(18) 0.0515(6) Uani 1 1 d .
C11 C 1.0058(3) 0.84844(19) 0.42078(19) 0.0562(6) Uani 1 1 d .
H11 H 0.9439 0.8663 0.3685 0.067 Uiso 1 1 calc R
C12 C 0.9856(3) 0.76589(17) 0.47596(19) 0.0506(6) Uani 1 1 d .
H12 H 0.9097 0.7279 0.4599 0.061 Uiso 1 1 calc R
C13 C 1.1119(2) 0.51835(17) 0.7464(2) 0.0507(6) Uani 1 1 d .
C14 C 1.2315(3) 0.4788(2) 0.6928(3) 0.0791(10) Uani 1 1 d .
H14A H 1.2594 0.4201 0.7247 0.119 Uiso 1 1 calc GR
H14B H 1.3063 0.5233 0.6969 0.119 Uiso 1 1 calc GR
H14C H 1.2062 0.4674 0.6221 0.119 Uiso 1 1 calc GR
C15 C 1.1054(3) 0.68589(17) 0.80281(18) 0.0502(6) Uani 1 1 d .
C16 C 1.0233(4) 0.6834(3) 0.8984(2) 0.0784(9) Uani 1 1 d .
H16A H 0.9294 0.6682 0.8808 0.118 Uiso 1 1 calc GR
H16B H 1.0275 0.7445 0.9313 0.118 Uiso 1 1 calc GR
H16C H 1.0607 0.6360 0.9443 0.118 Uiso 1 1 calc GR
C17 C 0.6099(3) 0.78537(18) 0.6952(2) 0.0580(7) Uani 1 1 d .
H17A H 0.5167 0.7731 0.6727 0.087 Uiso 1 1 calc GR
H17B H 0.6445 0.8392 0.6589 0.087 Uiso 1 1 calc GR
H17C H 0.6130 0.7984 0.7674 0.087 Uiso 1 1 calc GR
C18 C 0.6350(3) 0.44963(18) 0.5993(2) 0.0555(6) Uani 1 1 d .
H18A H 0.6195 0.4461 0.5263 0.083 Uiso 1 1 calc GR
H18B H 0.5483 0.4482 0.6324 0.083 Uiso 1 1 calc GR
H18C H 0.6898 0.3965 0.6219 0.083 Uiso 1 1 calc GR
Cl1 Cl 1.14288(10) 1.00852(5) 0.37639(6) 0.0804(3) Uani 1 1 d .
N1 N 0.69534(19) 0.70135(13) 0.67445(15) 0.0435(5) Uani 1 1 d .
N2 N 0.70750(19) 0.53886(13) 0.62561(14) 0.0423(4) Uani 1 1 d .
O1 O 0.50466(18) 0.61685(14) 0.63180(17) 0.0675(6) Uani 1 1 d .
O2 O 0.88712(17) 0.78312(11) 0.72115(14) 0.0509(4) Uani 1 1 d .
O3 O 0.91160(18) 0.46431(11) 0.61460(14) 0.0536(4) Uani 1 1 d .
O4 O 1.0603(2) 0.47938(14) 0.81718(16) 0.0677(6) Uani 1 1 d .
O5 O 1.2107(2) 0.72932(14) 0.79854(15) 0.0672(6) Uani 1 1 d .

loop_
_atom_site_aniso_label
_atom_site_aniso_U_11
_atom_site_aniso_U_22
_atom_site_aniso_U_33
_atom_site_aniso_U_23
_atom_site_aniso_U_13
_atom_site_aniso_U_12
C1 0.0455(13) 0.0462(13) 0.0431(12) 0.0017(9) -0.0023(9) -0.0033(10)
C2 0.0457(12) 0.0336(11) 0.0373(10) -0.0002(8) 0.0037(9) -0.0030(9)
C3 0.0500(12) 0.0322(11) 0.0350(10) 0.0008(8) 0.0012(9) -0.0051(9)
C4 0.0409(11) 0.0323(10) 0.0402(11) -0.0002(8) 0.0010(8) -0.0033(8)
C5 0.0400(11) 0.0355(11) 0.0462(12) 0.0032(9) 0.0001(9) -0.0017(9)
C6 0.0431(11) 0.0333(10) 0.0418(11) -0.0028(9) 0.0056(9) -0.0015(8)
C7 0.0438(11) 0.0364(11) 0.0389(11) -0.0024(9) 0.0073(9) -0.0026(9)
C8 0.0498(13) 0.0595(15) 0.0494(13) 0.0070(11) -0.0026(10) -0.0135(11)
C9 0.0669(16) 0.0582(15) 0.0530(14) -0.0010(12) 0.0086(12) -0.0272(13)
C10 0.0741(16) 0.0404(12) 0.0410(12) 0.0009(10) 0.0163(11) -0.0099(11)
C11 0.0659(16) 0.0539(15) 0.0484(13) 0.0096(11) -0.0051(11) -0.0049(12)
C12 0.0550(14) 0.0464(13) 0.0502(13) 0.0031(10) -0.0041(11) -0.0126(11)
C13 0.0469(13) 0.0413(12) 0.0633(15) 0.0097(11) -0.0077(11) -0.0041(10)
C14 0.0646(18) 0.0519(16) 0.122(3) 0.0184(17) 0.0177(18) 0.0168(13)
C15 0.0578(14) 0.0443(13) 0.0476(13) 0.0060(10) -0.0109(11) -0.0039(11)
C16 0.103(2) 0.089(2) 0.0434(14) -0.0060(15) 0.0027(15) -0.0123(19)
C17 0.0523(14) 0.0476(14) 0.0745(18) -0.0046(12) 0.0075(12) 0.0081(11)
C18 0.0599(15) 0.0440(13) 0.0618(15) -0.0004(11) -0.0121(12) -0.0162(11)
Cl1 0.1312(8) 0.0507(4) 0.0605(4) 0.0115(3) 0.0210(4) -0.0224(4)
N1 0.0424(10) 0.0379(10) 0.0503(11) -0.0018(8) 0.0019(8) 0.0001(8)
N2 0.0475(10) 0.0354(9) 0.0436(10) -0.0004(8) -0.0040(8) -0.0091(8)
O1 0.0444(10) 0.0662(12) 0.0910(15) -0.0059(10) -0.0100(9) -0.0049(9)
O2 0.0541(9) 0.0352(8) 0.0636(10) -0.0119(7) 0.0031(8) -0.0053(7)
O3 0.0600(10) 0.0323(8) 0.0684(11) -0.0067(7) 0.0029(8) -0.0012(7)
O4 0.0692(12) 0.0580(11) 0.0755(13) 0.0275(10) -0.0028(10) -0.0043(9)
O5 0.0673(12) 0.0660(12) 0.0669(12) 0.0041(9) -0.0198(9) -0.0236(10)

loop_
_atom_type_symbol
_atom_type_description
_atom_type_scat_dispersion_real
_atom_type_scat_dispersion_imag
_atom_type_scat_source
C C 0.0181 0.0091 'International Tables Vol C Tables 4.2.6.8 and 6.1.1.4'
H H 0.0000 0.0000 'International Tables Vol C Tables 4.2.6.8 and 6.1.1.4'
Cl Cl 0.3639 0.7018 'International Tables Vol C Tables 4.2.6.8 and 6.1.1.4'
N N 0.0311 0.0180 'International Tables Vol C Tables 4.2.6.8 and 6.1.1.4'
O O 0.0492 0.0322 'International Tables Vol C Tables 4.2.6.8 and 6.1.1.4'

loop_
_geom_angle_atom_site_label_1
_geom_angle_atom_site_label_2
_geom_angle_atom_site_label_3
_geom_angle
N1 C1 N2 117.61(19)
O1 C1 N1 121.2(2)
O1 C1 N2 121.2(2)
N1 C2 C4 116.23(18)
O2 C2 C4 122.5(2)
O2 C2 N1 121.3(2)
N2 C3 C4 116.26(19)
O3 C3 C4 122.2(2)
O3 C3 N2 121.50(19)
C2 C4 C3 119.80(19)
C2 C4 C5 116.82(17)
C2 C4 C6 116.03(17)
C3 C4 C5 117.96(18)
C3 C4 C6 113.45(17)
C5 C4 C6 56.96(13)
C4 C5 C13 116.21(17)
C6 C5 C4 62.52(14)
C6 C5 C13 119.5(2)
C6 C5 C15 125.33(19)
C15 C5 C4 120.42(19)
C15 C5 C13 107.08(18)
C4 C6 H6 111.8
C5 C6 C4 60.52(14)
C5 C6 H6 111.8
C5 C6 C7 129.97(19)
C7 C6 C4 121.02(18)
C7 C6 H6 111.8
C8 C7 C6 123.1(2)
C8 C7 C12 118.6(2)
C12 C7 C6 118.0(2)
C7 C8 H8 119.8
C7 C8 C9 120.4(2)
C9 C8 H8 119.8
C8 C9 H9 120.2
C10 C9 C8 119.6(2)
C10 C9 H9 120.2
C9 C10 Cl1 119.66(19)
C11 C10 C9 121.1(2)
C11 C10 Cl1 119.2(2)
C10 C11 H11 120.5
C10 C11 C12 118.9(2)
C12 C11 H11 120.5
C7 C12 C11 121.3(2)
C7 C12 H12 119.4
C11 C12 H12 119.4
C14 C13 C5 117.5(2)
O4 C13 C5 119.1(2)
O4 C13 C14 123.1(2)
C13 C14 H14A 109.5
C13 C14 H14B 109.5
C13 C14 H14C 109.5
H14A C14 H14B 109.5
H14A C14 H14C 109.5
H14B C14 H14C 109.5
C16 C15 C5 117.8(2)
O5 C15 C5 119.6(2)
O5 C15 C16 122.0(2)
C15 C16 H16A 109.5
C15 C16 H16B 109.5
C15 C16 H16C 109.5
H16A C16 H16B 109.5
H16A C16 H16C 109.5
H16B C16 H16C 109.5
H17A C17 H17B 109.5
H17A C17 H17C 109.5
H17B C17 H17C 109.5
N1 C17 H17A 109.5
N1 C17 H17B 109.5
N1 C17 H17C 109.5
H18A C18 H18B 109.5
H18A C18 H18C 109.5
H18B C18 H18C 109.5
N2 C18 H18A 109.5
N2 C18 H18B 109.5
N2 C18 H18C 109.5
C1 N1 C17 117.30(19)
C2 N1 C1 124.92(19)
C2 N1 C17 117.76(19)
C1 N2 C18 117.5(2)
C3 N2 C1 124.98(18)
C3 N2 C18 117.47(19)

loop_
_geom_bond_atom_site_label_1
_geom_bond_atom_site_label_2
_geom_bond_distance
C1 N1 1.387(3)
C1 N2 1.391(3)
C1 O1 1.204(3)
C2 C4 1.474(3)
C2 N1 1.379(3)
C2 O2 1.212(3)
C3 C4 1.481(3)
C3 N2 1.373(3)
C3 O3 1.210(3)
C4 C5 1.536(3)
C4 C6 1.565(3)
C5 C6 1.479(3)
C5 C13 1.542(3)
C5 C15 1.529(3)
C6 H6 0.9800
C6 C7 1.498(3)
C7 C8 1.382(3)
C7 C12 1.382(3)
C8 H8 0.9300
C8 C9 1.383(4)
C9 H9 0.9300
C9 C10 1.374(4)
C10 C11 1.364(4)
C10 Cl1 1.746(2)
C11 H11 0.9300
C11 C12 1.384(3)
C12 H12 0.9300
C13 C14 1.485(4)
C13 O4 1.199(3)
C14 H14A 0.9600
C14 H14B 0.9600
C14 H14C 0.9600
C15 C16 1.503(4)
C15 O5 1.196(3)
C16 H16A 0.9600
C16 H16B 0.9600
C16 H16C 0.9600
C17 H17A 0.9600
C17 H17B 0.9600
C17 H17C 0.9600
C17 N1 1.475(3)
C18 H18A 0.9600
C18 H18B 0.9600
C18 H18C 0.9600
C18 N2 1.475(3)

loop_
_geom_hbond_atom_site_label_D
_geom_hbond_atom_site_label_H
_geom_hbond_atom_site_label_A
_geom_hbond_distance_DH
_geom_hbond_distance_HA
_geom_hbond_distance_DA
_geom_hbond_angle_DHA
_geom_hbond_site_symmetry_A
C6 H6 O3 0.98 2.43 3.285(3) 145.5 3_766

loop_
_geom_torsion_atom_site_label_1
_geom_torsion_atom_site_label_2
_geom_torsion_atom_site_label_3
_geom_torsion_atom_site_label_4
_geom_torsion
C2 C4 C5 C6 -104.9(2)
C2 C4 C5 C13 143.8(2)
C2 C4 C5 C15 11.8(3)
C2 C4 C6 C5 106.3(2)
C2 C4 C6 C7 -15.1(3)
C3 C4 C5 C6 101.1(2)
C3 C4 C5 C13 -10.2(3)
C3 C4 C5 C15 -142.2(2)
C3 C4 C6 C5 -109.1(2)
C3 C4 C6 C7 129.5(2)
C4 C2 N1 C1 4.0(3)
C4 C2 N1 C17 -177.8(2)
C4 C3 N2 C1 0.0(3)
C4 C3 N2 C18 -177.59(19)
C4 C5 C6 C7 107.4(2)
C4 C5 C13 C14 115.1(3)
C4 C5 C13 O4 -70.8(3)
C4 C5 C15 C16 59.9(3)
C4 C5 C15 O5 -129.1(2)
C4 C6 C7 C8 123.2(2)
C4 C6 C7 C12 -62.5(3)
C5 C4 C6 C7 -121.4(2)
C5 C6 C7 C8 47.4(3)
C5 C6 C7 C12 -138.3(2)
C6 C4 C5 C13 -111.3(2)
C6 C4 C5 C15 116.8(2)
C6 C5 C13 C14 43.3(3)
C6 C5 C13 O4 -142.6(2)
C6 C5 C15 C16 136.0(3)
C6 C5 C15 O5 -53.0(3)
C6 C7 C8 C9 175.4(2)
C6 C7 C12 C11 -175.6(2)
C7 C8 C9 C10 -0.7(4)
C8 C7 C12 C11 -1.2(4)
C8 C9 C10 C11 0.0(4)
C8 C9 C10 Cl1 179.0(2)
C9 C10 C11 C12 0.0(4)
C10 C11 C12 C7 0.6(4)
C12 C7 C8 C9 1.2(4)
C13 C5 C6 C4 106.1(2)
C13 C5 C6 C7 -146.5(2)
C13 C5 C15 C16 -75.8(3)
C13 C5 C15 O5 95.1(3)
C15 C5 C6 C4 -109.3(2)
C15 C5 C6 C7 -1.9(4)
C15 C5 C13 C14 -107.0(3)
C15 C5 C13 O4 67.1(3)
Cl1 C10 C11 C12 -179.0(2)
N1 C1 N2 C3 -1.6(3)
N1 C1 N2 C18 176.0(2)
N1 C2 C4 C3 -5.4(3)
N1 C2 C4 C5 -158.88(18)
N1 C2 C4 C6 136.77(19)
N2 C1 N1 C2 -0.6(3)
N2 C1 N1 C17 -178.8(2)
N2 C3 C4 C2 3.5(3)
N2 C3 C4 C5 156.72(19)
N2 C3 C4 C6 -139.55(19)
O1 C1 N1 C2 179.7(2)
O1 C1 N1 C17 1.5(3)
O1 C1 N2 C3 178.1(2)
O1 C1 N2 C18 -4.2(3)
O2 C2 C4 C3 175.6(2)
O2 C2 C4 C5 22.2(3)
O2 C2 C4 C6 -42.2(3)
O2 C2 N1 C1 -177.0(2)
O2 C2 N1 C17 1.1(3)
O3 C3 C4 C2 -178.7(2)
O3 C3 C4 C5 -25.5(3)
O3 C3 C4 C6 38.2(3)
O3 C3 N2 C1 -177.7(2)
O3 C3 N2 C18 4.6(3)
